data_7130134
loop_
_publ_author_name
'Li, Kuan'
'Yang, Sen'
'Zheng, Bing'
'Wang, Wei'
'Wu, Yongjun'
'Li, Jing'
'Guo, Hongchao'

_publ_section_title
;
 A new type of \d-vinylvalerolactone for palladium-catalyzed
 cycloaddition: synthesis of nine-membered heterocycles
;
_journal_name_full 'Chemical Communications'
_journal_paper_doi 10.1039/D2CC01134D
_journal_year 2022
_chemical_formula_moiety 'C29 H29 N3 O4 S'
_chemical_formula_sum 'C29 H29 N3 O4 S'
_chemical_formula_weight 515.61
_space_group_crystal_system triclinic
_space_group_IT_number 2
_space_group_name_Hall '-P 1'
_space_group_name_H-M_alt 'P -1'
_atom_sites_solution_hydrogens geom
_audit_creation_date 2021-09-02
_audit_creation_method
;
Olex2 1.3
(compiled 2020.02.04 svn.rd84adfe8 for OlexSys, GUI svn.r6032)
;
_audit_update_record
;
2021-11-08 deposited with the CCDC.	2022-05-12 downloaded from the CCDC.
;
_cell_angle_alpha 103.579(2)
_cell_angle_beta 101.602(2)
_cell_angle_gamma 97.418(2)
_cell_formula_units_Z 2
_cell_length_a 10.4935(6)
_cell_length_b 11.0890(5)
_cell_length_c 12.2484(6)
_cell_measurement_reflns_used 8527
_cell_measurement_temperature 281(2)
_cell_measurement_theta_max 27.27
_cell_measurement_theta_min 2.98
_cell_volume 1333.64(12)
_computing_cell_refinement 'SAINT V8.38A (Bruker, 2018)'
_computing_data_reduction 'SAINT V8.38A (Bruker, 2018)'
_computing_molecular_graphics 'Olex2 1.3 (Dolomanov et al., 2009)'
_computing_publication_material 'Olex2 1.3 (Dolomanov et al., 2009)'
_computing_structure_refinement 'XL  (Sheldrick, 2008)'
_diffrn_ambient_temperature 281.0
_diffrn_measured_fraction_theta_full 0.997
_diffrn_measured_fraction_theta_max 0.996
_diffrn_measurement_device_type 'Bruker APEX-II CCD'
_diffrn_measurement_method '\f and \w scans'
_diffrn_radiation_type MoK\a
_diffrn_radiation_wavelength 0.71073
_diffrn_reflns_av_R_equivalents 0.0503
_diffrn_reflns_av_unetI/netI 0.0331
_diffrn_reflns_Laue_measured_fraction_full 0.997
_diffrn_reflns_Laue_measured_fraction_max 0.996
_diffrn_reflns_limit_h_max 13
_diffrn_reflns_limit_h_min -13
_diffrn_reflns_limit_k_max 14
_diffrn_reflns_limit_k_min -14
_diffrn_reflns_limit_l_max 15
_diffrn_reflns_limit_l_min -15
_diffrn_reflns_number 33997
_diffrn_reflns_point_group_measured_fraction_full 0.997
_diffrn_reflns_point_group_measured_fraction_max 0.996
_diffrn_reflns_theta_full 25.242
_diffrn_reflns_theta_max 27.524
_diffrn_reflns_theta_min 3.053
_diffrn_source_current 30.0
_diffrn_source_power 1.5
_diffrn_source_voltage 50.0
_diffrn_standards_number 0
_exptl_absorpt_coefficient_mu 0.161
_exptl_absorpt_correction_T_max 0.7456
_exptl_absorpt_correction_T_min 0.6846
_exptl_absorpt_correction_type multi-scan
_exptl_absorpt_process_details
;
SADABS-2016/2 (Bruker,2016/2) was used for absorption correction.
wR2(int) was 0.0598 before and 0.0529 after correction.
The Ratio of minimum to maximum transmission is 0.9182.
The \l/2 correction factor is Not present.
;
_exptl_crystal_colour colourless
_exptl_crystal_colour_primary colourless
_exptl_crystal_density_diffrn 1.284
_exptl_crystal_description block
_exptl_crystal_F_000 544
_refine_diff_density_max 0.327
_refine_diff_density_min -0.329
_refine_diff_density_rms 0.041
_refine_ls_extinction_method none
_refine_ls_goodness_of_fit_ref 1.020
_refine_ls_hydrogen_treatment constr
_refine_ls_matrix_type full
_refine_ls_number_parameters 336
_refine_ls_number_reflns 6117
_refine_ls_number_restraints 300
_refine_ls_restrained_S_all 1.011
_refine_ls_R_factor_all 0.0692
_refine_ls_R_factor_gt 0.0457
_refine_ls_shift/su_max 0.001
_refine_ls_shift/su_mean 0.000
_refine_ls_structure_factor_coef Fsqd
_refine_ls_weighting_details 'w=1/[\s^2^(Fo^2^)+(0.0514P)^2^+0.4762P] where P=(Fo^2^+2Fc^2^)/3'
_refine_ls_weighting_scheme calc
_refine_ls_wR_factor_gt 0.1077
_refine_ls_wR_factor_ref 0.1208
_reflns_Friedel_coverage 0.000
_reflns_number_gt 4519
_reflns_number_total 6117
_reflns_threshold_expression 'I > 2\s(I)'
_cod_data_source_file d2cc01134d2.cif
_cod_data_source_block 20210901_13_0m_a
_cod_original_cell_volume 1333.63(12)
_cod_database_code 7130134
_shelxl_version_number 2014-3
_shelx_space_group_comment
;
The symmetry employed for this shelxl refinement is uniquely defined
by the following loop, which should always be used as a source of
symmetry information in preference to the above space-group names.
They are only intended as comments.
;
_olex2_refinement_description
;
1. Fixed Uiso
 At 1.2 times of:
  All C(H) groups, All C(H,H) groups
 At 1.5 times of:
  All C(H,H,H) groups
2. Rigid body (RIGU) restrains
 All non-hydrogen atoms
 with sigma for 1-2 distances of 0.004 and sigma for 1-3 distances of 0.004
3.a Ternary CH refined with riding coordinates:
 C19(H19), C22(H22)
3.b Secondary CH2 refined with riding coordinates:
 C8(H8A,H8B), C17(H17A,H17B), C18(H18A,H18B)
3.c Aromatic/amide H refined with riding coordinates:
 C3(H3), C4(H4), C7(H7), C6(H6), C9(H9), C12(H12), C13(H13), C14(H14),
 C15(H15), C16(H16), C23(H23), C26(H26), C27(H27), C28(H28), C29(H29)
3.d Idealised Me refined as rotating group:
 C1(H1A,H1B,H1C), C21(H21A,H21B,H21C)
;
_olex2_submission_special_instructions 'No special instructions were received'

loop_
_space_group_symop_operation_xyz
'x, y, z'
'-x, -y, -z'

loop_
_atom_site_label
_atom_site_type_symbol
_atom_site_fract_x
_atom_site_fract_y
_atom_site_fract_z
_atom_site_U_iso_or_equiv
_atom_site_adp_type
_atom_site_occupancy
_atom_site_site_symmetry_order
_atom_site_calc_flag
_atom_site_refinement_flags_posn
_atom_site_refinement_flags_adp
_atom_site_refinement_flags_occupancy
_atom_site_disorder_assembly
_atom_site_disorder_group
S1 S 0.05782(4) 0.31256(4) 0.33897(4) 0.03481(12) Uani 1 1 d . U . . .
C1 C 0.2407(4) 0.0576(3) 0.7135(3) 0.0955(10) Uani 1 1 d . U . . .
H1A H 0.2564 -0.0246 0.6791 0.143 Uiso 1 1 calc R U . . .
H1B H 0.1712 0.0491 0.7531 0.143 Uiso 1 1 calc R U . . .
H1C H 0.3201 0.1067 0.7675 0.143 Uiso 1 1 calc R U . . .
O1 O 0.19063(19) 0.35092(15) -0.05357(13) 0.0703(5) Uani 1 1 d . U . . .
N1 N 0.50160(16) 0.34287(17) 0.37973(14) 0.0490(4) Uani 1 1 d . U . . .
O2 O 0.2015(2) 0.55665(15) -0.00943(14) 0.0816(6) Uani 1 1 d . U . . .
N2 N 0.28790(13) 0.37800(14) 0.30557(11) 0.0321(3) Uani 1 1 d . U . . .
C2 C 0.2000(2) 0.1229(2) 0.6199(2) 0.0601(6) Uani 1 1 d . U . . .
N3 N 0.17805(13) 0.42482(13) 0.33664(12) 0.0322(3) Uani 1 1 d . U . . .
O3 O -0.04337(12) 0.37869(14) 0.37090(11) 0.0461(3) Uani 1 1 d . U . . .
C3 C 0.1770(2) 0.2448(2) 0.64772(19) 0.0603(6) Uani 1 1 d . U . . .
H3 H 0.1900 0.2879 0.7252 0.072 Uiso 1 1 calc R U . . .
O4 O 0.03089(13) 0.21997(13) 0.23037(10) 0.0459(3) Uani 1 1 d . U . . .
C4 C 0.1352(2) 0.3047(2) 0.56338(17) 0.0503(5) Uani 1 1 d . U . . .
H4 H 0.1194 0.3867 0.5837 0.060 Uiso 1 1 calc R U . . .
C8 C 0.20418(19) 0.55323(17) 0.42152(15) 0.0394(4) Uani 1 1 d . U . . .
H8A H 0.1421 0.5538 0.4705 0.047 Uiso 1 1 calc R U . . .
H8B H 0.2927 0.5684 0.4707 0.047 Uiso 1 1 calc R U . . .
C7 C 0.1843(3) 0.0626(2) 0.5054(2) 0.0716(7) Uani 1 1 d . U . . .
H7 H 0.2019 -0.0187 0.4855 0.086 Uiso 1 1 calc R U . . .
C6 C 0.1427(3) 0.1196(2) 0.41839(19) 0.0570(6) Uani 1 1 d . U . . .
H6 H 0.1321 0.0768 0.3412 0.068 Uiso 1 1 calc R U . . .
C5 C 0.11735(18) 0.24038(17) 0.44797(15) 0.0371(4) Uani 1 1 d . U . . .
C9 C 0.19206(19) 0.65826(17) 0.36431(16) 0.0412(4) Uani 1 1 d . U . . .
H9 H 0.1137 0.6896 0.3598 0.049 Uiso 1 1 calc R U . . .
C10 C 0.28356(19) 0.71112(17) 0.31915(16) 0.0408(4) Uani 1 1 d . U . . .
C11 C 0.2545(2) 0.80754(17) 0.25480(18) 0.0470(5) Uani 1 1 d . U . . .
C12 C 0.1322(3) 0.7964(2) 0.1825(2) 0.0656(6) Uani 1 1 d . U . . .
H12 H 0.0648 0.7305 0.1774 0.079 Uiso 1 1 calc R U . . .
C13 C 0.1068(4) 0.8807(3) 0.1173(3) 0.0847(9) Uani 1 1 d . U . . .
H13 H 0.0231 0.8712 0.0696 0.102 Uiso 1 1 calc R U . . .
C14 C 0.2036(4) 0.9773(3) 0.1224(3) 0.0879(9) Uani 1 1 d . U . . .
H14 H 0.1869 1.0333 0.0777 0.105 Uiso 1 1 calc R U . . .
C15 C 0.3246(4) 0.9913(2) 0.1932(3) 0.0860(9) Uani 1 1 d . U . . .
H15 H 0.3907 1.0580 0.1974 0.103 Uiso 1 1 calc R U . . .
C16 C 0.3517(3) 0.9078(2) 0.2596(2) 0.0668(7) Uani 1 1 d . U . . .
H16 H 0.4356 0.9190 0.3077 0.080 Uiso 1 1 calc R U . . .
C17 C 0.41193(18) 0.66414(18) 0.31492(16) 0.0428(4) Uani 1 1 d . U . . .
H17A H 0.4285 0.6141 0.3697 0.051 Uiso 1 1 calc R U . . .
H17B H 0.4845 0.7355 0.3368 0.051 Uiso 1 1 calc R U . . .
C18 C 0.40528(18) 0.58322(17) 0.19224(16) 0.0389(4) Uani 1 1 d . U . . .
H18A H 0.4050 0.6374 0.1405 0.047 Uiso 1 1 calc R U . . .
H18B H 0.4840 0.5457 0.1937 0.047 Uiso 1 1 calc R U . . .
C19 C 0.28201(17) 0.47760(16) 0.14456(14) 0.0325(4) Uani 1 1 d . U . . .
H19 H 0.2143 0.5121 0.1803 0.039 Uiso 1 1 calc R U . . .
C20 C 0.2246(2) 0.45176(18) 0.01596(16) 0.0418(4) Uani 1 1 d . U . . .
C21 C 0.1338(3) 0.5494(3) -0.1263(2) 0.0890(10) Uani 1 1 d . U . . .
H21A H 0.1918 0.5304 -0.1768 0.134 Uiso 1 1 calc R U . . .
H21B H 0.1082 0.6288 -0.1291 0.134 Uiso 1 1 calc R U . . .
H21C H 0.0564 0.4842 -0.1505 0.134 Uiso 1 1 calc R U . . .
C22 C 0.29329(16) 0.35557(16) 0.18243(13) 0.0311(3) Uani 1 1 d . U . . .
H22 H 0.2163 0.2913 0.1360 0.037 Uiso 1 1 calc R U . . .
C23 C 0.39082(18) 0.37367(18) 0.39110(15) 0.0406(4) Uani 1 1 d . U . . .
H23 H 0.3793 0.3955 0.4661 0.049 Uiso 1 1 calc R U . . .
C24 C 0.51469(18) 0.30153(18) 0.26526(17) 0.0412(4) Uani 1 1 d . U . . .
C25 C 0.41697(18) 0.30145(16) 0.16878(15) 0.0359(4) Uani 1 1 d . U . . .
C26 C 0.4336(2) 0.2478(2) 0.05930(18) 0.0541(5) Uani 1 1 d . U . . .
H26 H 0.3693 0.2461 -0.0058 0.065 Uiso 1 1 calc R U . . .
C27 C 0.5457(3) 0.1966(2) 0.0459(2) 0.0688(7) Uani 1 1 d . U . . .
H27 H 0.5552 0.1605 -0.0279 0.083 Uiso 1 1 calc R U . . .
C28 C 0.6419(3) 0.1990(2) 0.1405(2) 0.0658(6) Uani 1 1 d . U . . .
H28 H 0.7169 0.1653 0.1310 0.079 Uiso 1 1 calc R U . . .
C29 C 0.6274(2) 0.2513(2) 0.2498(2) 0.0550(5) Uani 1 1 d . U . . .
H29 H 0.6932 0.2533 0.3140 0.066 Uiso 1 1 calc R U . . .

loop_
_atom_site_aniso_label
_atom_site_aniso_U_11
_atom_site_aniso_U_22
_atom_site_aniso_U_33
_atom_site_aniso_U_23
_atom_site_aniso_U_13
_atom_site_aniso_U_12
S1 0.0287(2) 0.0472(3) 0.0296(2) 0.01297(18) 0.00734(16) 0.00531(17)
C1 0.124(3) 0.113(2) 0.0776(19) 0.0636(19) 0.0259(18) 0.050(2)
O1 0.1019(14) 0.0582(9) 0.0382(8) 0.0075(7) -0.0071(8) 0.0176(9)
N1 0.0345(8) 0.0661(11) 0.0401(9) 0.0049(8) 0.0017(7) 0.0155(8)
O2 0.1287(17) 0.0571(10) 0.0470(9) 0.0215(8) -0.0171(10) 0.0206(10)
N2 0.0284(7) 0.0445(8) 0.0258(7) 0.0108(6) 0.0086(5) 0.0097(6)
C2 0.0672(15) 0.0742(15) 0.0544(13) 0.0356(11) 0.0198(11) 0.0261(12)
N3 0.0294(7) 0.0400(8) 0.0297(7) 0.0102(6) 0.0106(6) 0.0079(6)
O3 0.0312(7) 0.0662(9) 0.0468(8) 0.0196(7) 0.0138(6) 0.0144(6)
C3 0.0740(16) 0.0790(15) 0.0372(11) 0.0224(10) 0.0168(10) 0.0293(13)
O4 0.0447(7) 0.0536(8) 0.0316(7) 0.0071(6) 0.0040(5) -0.0018(6)
C4 0.0623(13) 0.0581(12) 0.0361(10) 0.0148(9) 0.0146(9) 0.0227(10)
C8 0.0386(10) 0.0462(10) 0.0327(9) 0.0055(7) 0.0128(7) 0.0082(8)
C7 0.108(2) 0.0577(14) 0.0650(15) 0.0286(12) 0.0292(14) 0.0346(14)
C6 0.0846(17) 0.0501(12) 0.0422(11) 0.0141(9) 0.0215(11) 0.0201(11)
C5 0.0375(9) 0.0453(10) 0.0343(9) 0.0166(8) 0.0141(7) 0.0089(8)
C9 0.0397(10) 0.0384(9) 0.0439(10) 0.0055(8) 0.0124(8) 0.0077(8)
C10 0.0424(10) 0.0334(9) 0.0395(10) -0.0006(7) 0.0095(8) 0.0009(8)
C11 0.0579(12) 0.0292(9) 0.0550(12) 0.0045(8) 0.0252(10) 0.0065(8)
C12 0.0729(16) 0.0458(12) 0.0747(16) 0.0209(11) 0.0075(13) 0.0057(11)
C13 0.112(2) 0.0623(16) 0.087(2) 0.0351(15) 0.0158(17) 0.0280(16)
C14 0.130(3) 0.0587(16) 0.106(2) 0.0432(16) 0.059(2) 0.0405(17)
C15 0.107(2) 0.0421(13) 0.132(3) 0.0354(15) 0.067(2) 0.0162(14)
C16 0.0700(15) 0.0382(11) 0.0981(19) 0.0134(12) 0.0409(14) 0.0073(10)
C17 0.0343(9) 0.0440(10) 0.0432(10) 0.0071(8) 0.0060(8) -0.0030(8)
C18 0.0358(9) 0.0418(10) 0.0428(10) 0.0149(8) 0.0141(8) 0.0062(8)
C19 0.0330(8) 0.0377(9) 0.0286(8) 0.0103(7) 0.0086(6) 0.0084(7)
C20 0.0467(11) 0.0469(11) 0.0325(9) 0.0137(8) 0.0067(8) 0.0097(8)
C21 0.122(3) 0.0771(18) 0.0550(15) 0.0366(13) -0.0238(15) 0.0100(17)
C22 0.0316(8) 0.0360(8) 0.0249(8) 0.0072(6) 0.0074(6) 0.0045(7)
C23 0.0350(9) 0.0543(11) 0.0295(9) 0.0087(8) 0.0034(7) 0.0098(8)
C24 0.0326(9) 0.0420(10) 0.0489(11) 0.0099(8) 0.0119(8) 0.0072(8)
C25 0.0400(9) 0.0336(9) 0.0393(9) 0.0122(7) 0.0168(7) 0.0089(7)
C26 0.0721(15) 0.0607(13) 0.0436(11) 0.0194(10) 0.0274(10) 0.0309(11)
C27 0.0919(19) 0.0755(16) 0.0631(15) 0.0236(12) 0.0489(14) 0.0442(14)
C28 0.0598(14) 0.0680(15) 0.0863(17) 0.0224(13) 0.0403(13) 0.0320(12)
C29 0.0389(11) 0.0579(13) 0.0698(14) 0.0137(11) 0.0158(10) 0.0162(9)

loop_
_atom_type_symbol
_atom_type_description
_atom_type_scat_dispersion_real
_atom_type_scat_dispersion_imag
_atom_type_scat_source
C C 0.0033 0.0016 'International Tables Vol C Tables 4.2.6.8 and 6.1.1.4'
H H 0.0000 0.0000 'International Tables Vol C Tables 4.2.6.8 and 6.1.1.4'
N N 0.0061 0.0033 'International Tables Vol C Tables 4.2.6.8 and 6.1.1.4'
O O 0.0106 0.0060 'International Tables Vol C Tables 4.2.6.8 and 6.1.1.4'
S S 0.1246 0.1234 'International Tables Vol C Tables 4.2.6.8 and 6.1.1.4'

loop_
_geom_angle_atom_site_label_1
_geom_angle_atom_site_label_2
_geom_angle_atom_site_label_3
_geom_angle
_geom_angle_site_symmetry_1
_geom_angle_site_symmetry_3
_geom_angle_publ_flag
N3 S1 C5 108.84(8) . . ?
O3 S1 N3 104.62(8) . . ?
O3 S1 C5 108.88(8) . . ?
O4 S1 N3 106.30(7) . . ?
O4 S1 O3 120.12(8) . . ?
O4 S1 C5 107.63(9) . . ?
H1A C1 H1B 109.5 . . ?
H1A C1 H1C 109.5 . . ?
H1B C1 H1C 109.5 . . ?
C2 C1 H1A 109.5 . . ?
C2 C1 H1B 109.5 . . ?
C2 C1 H1C 109.5 . . ?
C23 N1 C24 116.03(16) . . ?
C20 O2 C21 118.36(18) . . ?
N3 N2 C22 117.27(12) . . ?
C23 N2 N3 118.53(14) . . ?
C23 N2 C22 123.46(14) . . ?
C3 C2 C1 120.7(2) . . ?
C7 C2 C1 121.1(2) . . ?
C7 C2 C3 118.2(2) . . ?
N2 N3 S1 113.38(11) . . ?
N2 N3 C8 117.46(13) . . ?
C8 N3 S1 120.06(11) . . ?
C2 C3 H3 119.1 . . ?
C2 C3 C4 121.7(2) . . ?
C4 C3 H3 119.1 . . ?
C3 C4 H4 120.6 . . ?
C3 C4 C5 118.9(2) . . ?
C5 C4 H4 120.6 . . ?
N3 C8 H8A 108.9 . . ?
N3 C8 H8B 108.9 . . ?
H8A C8 H8B 107.7 . . ?
C9 C8 N3 113.25(14) . . ?
C9 C8 H8A 108.9 . . ?
C9 C8 H8B 108.9 . . ?
C2 C7 H7 119.1 . . ?
C2 C7 C6 121.8(2) . . ?
C6 C7 H7 119.1 . . ?
C7 C6 H6 120.5 . . ?
C5 C6 C7 119.1(2) . . ?
C5 C6 H6 120.5 . . ?
C4 C5 S1 119.59(15) . . ?
C6 C5 S1 120.04(15) . . ?
C6 C5 C4 120.36(18) . . ?
C8 C9 H9 117.0 . . ?
C10 C9 C8 126.08(18) . . ?
C10 C9 H9 117.0 . . ?
C9 C10 C11 120.80(18) . . ?
C9 C10 C17 122.21(18) . . ?
C11 C10 C17 116.40(16) . . ?
C12 C11 C10 121.29(18) . . ?
C12 C11 C16 117.0(2) . . ?
C16 C11 C10 121.6(2) . . ?
C11 C12 H12 119.1 . . ?
C11 C12 C13 121.7(3) . . ?
C13 C12 H12 119.1 . . ?
C12 C13 H13 119.8 . . ?
C14 C13 C12 120.4(3) . . ?
C14 C13 H13 119.8 . . ?
C13 C14 H14 120.3 . . ?
C15 C14 C13 119.3(3) . . ?
C15 C14 H14 120.3 . . ?
C14 C15 H15 119.4 . . ?
C14 C15 C16 121.1(3) . . ?
C16 C15 H15 119.4 . . ?
C11 C16 C15 120.5(3) . . ?
C11 C16 H16 119.8 . . ?
C15 C16 H16 119.8 . . ?
C10 C17 H17A 109.6 . . ?
C10 C17 H17B 109.6 . . ?
C10 C17 C18 110.45(15) . . ?
H17A C17 H17B 108.1 . . ?
C18 C17 H17A 109.6 . . ?
C18 C17 H17B 109.6 . . ?
C17 C18 H18A 109.0 . . ?
C17 C18 H18B 109.0 . . ?
H18A C18 H18B 107.8 . . ?
C19 C18 C17 112.89(14) . . ?
C19 C18 H18A 109.0 . . ?
C19 C18 H18B 109.0 . . ?
C18 C19 H19 104.4 . . ?
C18 C19 C22 115.72(14) . . ?
C20 C19 C18 113.88(14) . . ?
C20 C19 H19 104.4 . . ?
C20 C19 C22 112.46(14) . . ?
C22 C19 H19 104.4 . . ?
O1 C20 O2 122.52(18) . . ?
O1 C20 C19 127.04(17) . . ?
O2 C20 C19 110.01(16) . . ?
O2 C21 H21A 109.5 . . ?
O2 C21 H21B 109.5 . . ?
O2 C21 H21C 109.5 . . ?
H21A C21 H21B 109.5 . . ?
H21A C21 H21C 109.5 . . ?
H21B C21 H21C 109.5 . . ?
N2 C22 C19 109.52(13) . . ?
N2 C22 H22 107.8 . . ?
N2 C22 C25 107.91(13) . . ?
C19 C22 H22 107.8 . . ?
C25 C22 C19 115.77(13) . . ?
C25 C22 H22 107.8 . . ?
N1 C23 N2 127.14(17) . . ?
N1 C23 H23 116.4 . . ?
N2 C23 H23 116.4 . . ?
C25 C24 N1 122.90(16) . . ?
C29 C24 N1 117.11(18) . . ?
C29 C24 C25 119.85(18) . . ?
C24 C25 C22 121.25(15) . . ?
C26 C25 C22 120.28(17) . . ?
C26 C25 C24 118.46(18) . . ?
C25 C26 H26 119.6 . . ?
C25 C26 C27 120.7(2) . . ?
C27 C26 H26 119.6 . . ?
C26 C27 H27 119.8 . . ?
C28 C27 C26 120.5(2) . . ?
C28 C27 H27 119.8 . . ?
C27 C28 H28 120.1 . . ?
C27 C28 C29 119.9(2) . . ?
C29 C28 H28 120.1 . . ?
C24 C29 H29 119.7 . . ?
C28 C29 C24 120.6(2) . . ?
C28 C29 H29 119.7 . . ?

loop_
_geom_bond_atom_site_label_1
_geom_bond_atom_site_label_2
_geom_bond_distance
_geom_bond_site_symmetry_2
_geom_bond_publ_flag
S1 N3 1.6637(14) . ?
S1 O3 1.4323(14) . ?
S1 O4 1.4269(13) . ?
S1 C5 1.7632(18) . ?
C1 H1A 0.9600 . ?
C1 H1B 0.9600 . ?
C1 H1C 0.9600 . ?
C1 C2 1.515(3) . ?
O1 C20 1.196(2) . ?
N1 C23 1.278(2) . ?
N1 C24 1.410(2) . ?
O2 C20 1.312(2) . ?
O2 C21 1.443(3) . ?
N2 N3 1.4076(19) . ?
N2 C22 1.484(2) . ?
N2 C23 1.359(2) . ?
C2 C3 1.380(3) . ?
C2 C7 1.371(3) . ?
N3 C8 1.508(2) . ?
C3 H3 0.9300 . ?
C3 C4 1.384(3) . ?
C4 H4 0.9300 . ?
C4 C5 1.388(3) . ?
C8 H8A 0.9700 . ?
C8 H8B 0.9700 . ?
C8 C9 1.500(3) . ?
C7 H7 0.9300 . ?
C7 C6 1.388(3) . ?
C6 H6 0.9300 . ?
C6 C5 1.378(3) . ?
C9 H9 0.9300 . ?
C9 C10 1.339(3) . ?
C10 C11 1.497(3) . ?
C10 C17 1.512(3) . ?
C11 C12 1.378(3) . ?
C11 C16 1.390(3) . ?
C12 H12 0.9300 . ?
C12 C13 1.383(3) . ?
C13 H13 0.9300 . ?
C13 C14 1.359(4) . ?
C14 H14 0.9300 . ?
C14 C15 1.353(5) . ?
C15 H15 0.9300 . ?
C15 C16 1.390(4) . ?
C16 H16 0.9300 . ?
C17 H17A 0.9700 . ?
C17 H17B 0.9700 . ?
C17 C18 1.542(3) . ?
C18 H18A 0.9700 . ?
C18 H18B 0.9700 . ?
C18 C19 1.539(2) . ?
C19 H19 0.9800 . ?
C19 C20 1.513(2) . ?
C19 C22 1.541(2) . ?
C21 H21A 0.9600 . ?
C21 H21B 0.9600 . ?
C21 H21C 0.9600 . ?
C22 H22 0.9800 . ?
C22 C25 1.521(2) . ?
C23 H23 0.9300 . ?
C24 C25 1.400(3) . ?
C24 C29 1.399(3) . ?
C25 C26 1.389(3) . ?
C26 H26 0.9300 . ?
C26 C27 1.392(3) . ?
C27 H27 0.9300 . ?
C27 C28 1.368(4) . ?
C28 H28 0.9300 . ?
C28 C29 1.375(3) . ?
C29 H29 0.9300 . ?

loop_
_geom_torsion_atom_site_label_1
_geom_torsion_atom_site_label_2
_geom_torsion_atom_site_label_3
_geom_torsion_atom_site_label_4
_geom_torsion
_geom_torsion_site_symmetry_1
_geom_torsion_site_symmetry_2
_geom_torsion_site_symmetry_3
_geom_torsion_site_symmetry_4
_geom_torsion_publ_flag
S1 N3 C8 C9 -121.49(14) . . . . ?
C1 C2 C3 C4 -177.7(3) . . . . ?
C1 C2 C7 C6 177.8(3) . . . . ?
N1 C24 C25 C22 4.5(3) . . . . ?
N1 C24 C25 C26 -173.98(18) . . . . ?
N1 C24 C29 C28 174.3(2) . . . . ?
N2 N3 C8 C9 93.70(18) . . . . ?
N2 C22 C25 C24 -11.5(2) . . . . ?
N2 C22 C25 C26 166.98(16) . . . . ?
C2 C3 C4 C5 -0.6(4) . . . . ?
C2 C7 C6 C5 0.4(4) . . . . ?
N3 S1 C5 C4 73.47(17) . . . . ?
N3 S1 C5 C6 -108.15(18) . . . . ?
N3 N2 C22 C19 55.04(18) . . . . ?
N3 N2 C22 C25 -178.13(13) . . . . ?
N3 N2 C23 N1 -174.64(18) . . . . ?
N3 C8 C9 C10 -79.5(2) . . . . ?
O3 S1 N3 N2 -179.47(10) . . . . ?
O3 S1 N3 C8 34.38(14) . . . . ?
O3 S1 C5 C4 -40.02(18) . . . . ?
O3 S1 C5 C6 138.36(17) . . . . ?
C3 C2 C7 C6 -1.9(4) . . . . ?
C3 C4 C5 S1 177.48(17) . . . . ?
C3 C4 C5 C6 -0.9(3) . . . . ?
O4 S1 N3 N2 -51.40(12) . . . . ?
O4 S1 N3 C8 162.45(13) . . . . ?
O4 S1 C5 C4 -171.72(15) . . . . ?
O4 S1 C5 C6 6.66(19) . . . . ?
C8 C9 C10 C11 174.42(17) . . . . ?
C8 C9 C10 C17 3.5(3) . . . . ?
C7 C2 C3 C4 2.0(4) . . . . ?
C7 C6 C5 S1 -177.4(2) . . . . ?
C7 C6 C5 C4 1.0(3) . . . . ?
C5 S1 N3 N2 64.27(12) . . . . ?
C5 S1 N3 C8 -81.88(14) . . . . ?
C9 C10 C11 C12 -38.5(3) . . . . ?
C9 C10 C11 C16 145.5(2) . . . . ?
C9 C10 C17 C18 102.1(2) . . . . ?
C10 C11 C12 C13 -176.0(2) . . . . ?
C10 C11 C16 C15 175.8(2) . . . . ?
C10 C17 C18 C19 -51.8(2) . . . . ?
C11 C10 C17 C18 -69.2(2) . . . . ?
C11 C12 C13 C14 0.5(4) . . . . ?
C12 C11 C16 C15 -0.4(3) . . . . ?
C12 C13 C14 C15 -0.9(5) . . . . ?
C13 C14 C15 C16 0.7(5) . . . . ?
C14 C15 C16 C11 -0.1(4) . . . . ?
C16 C11 C12 C13 0.2(4) . . . . ?
C17 C10 C11 C12 133.0(2) . . . . ?
C17 C10 C11 C16 -43.0(3) . . . . ?
C17 C18 C19 C20 144.02(16) . . . . ?
C17 C18 C19 C22 -83.37(19) . . . . ?
C18 C19 C20 O1 133.7(2) . . . . ?
C18 C19 C20 O2 -53.8(2) . . . . ?
C18 C19 C22 N2 73.14(18) . . . . ?
C18 C19 C22 C25 -49.1(2) . . . . ?
C19 C22 C25 C24 111.64(18) . . . . ?
C19 C22 C25 C26 -69.9(2) . . . . ?
C20 C19 C22 N2 -153.60(14) . . . . ?
C20 C19 C22 C25 84.15(18) . . . . ?
C21 O2 C20 O1 -0.7(4) . . . . ?
C21 O2 C20 C19 -173.6(2) . . . . ?
C22 N2 N3 S1 95.97(14) . . . . ?
C22 N2 N3 C8 -116.94(15) . . . . ?
C22 N2 C23 N1 -4.8(3) . . . . ?
C22 C19 C20 O1 -0.5(3) . . . . ?
C22 C19 C20 O2 172.04(17) . . . . ?
C22 C25 C26 C27 -179.2(2) . . . . ?
C23 N1 C24 C25 4.2(3) . . . . ?
C23 N1 C24 C29 -171.60(19) . . . . ?
C23 N2 N3 S1 -93.53(16) . . . . ?
C23 N2 N3 C8 53.6(2) . . . . ?
C23 N2 C22 C19 -114.94(18) . . . . ?
C23 N2 C22 C25 11.9(2) . . . . ?
C24 N1 C23 N2 -4.2(3) . . . . ?
C24 C25 C26 C27 -0.7(3) . . . . ?
C25 C24 C29 C28 -1.5(3) . . . . ?
C25 C26 C27 C28 -0.4(4) . . . . ?
C26 C27 C28 C29 0.6(4) . . . . ?
C27 C28 C29 C24 0.4(4) . . . . ?
C29 C24 C25 C22 -179.87(17) . . . . ?
C29 C24 C25 C26 1.7(3) . . . . ?
